data_7008732
loop_
_publ_author_name
'Gehrhus, Barbara'
'Hitchcock, Peter B.'
'Parruci, Massimo'

_publ_section_title
;
 Reaction of the stable silylene Si[(NCH2But)2C6H4-1,2] with lithium
 amides.
;
_journal_issue 16
_journal_name_full 'Dalton transactions (Cambridge, England : 2003)'
_journal_page_first 2720
_journal_page_last 2725
_journal_paper_doi 10.1039/b506610g
_journal_year 2005
_chemical_compound_source 'synthesis as described'
_chemical_formula_moiety 'C31 H60 Li N3 O2 Si2'
_chemical_formula_sum 'C31 H60 Li N3 O2 Si2'
_chemical_formula_weight 569.94
_chemical_name_common
;
[C6H4(NCH2tBu)2Si(SiMe3){N(tBu)(Li(thf)2)}]
;
_chemical_name_systematic
;
?
;
_space_group_IT_number 14
_symmetry_cell_setting monoclinic
_symmetry_Int_Tables_number 14
_symmetry_space_group_name_Hall '-P 2ybc'
_symmetry_space_group_name_H-M 'P 1 21/c 1'
_atom_sites_solution_hydrogens geom
_atom_sites_solution_primary direct
_atom_sites_solution_secondary difmap
_audit_conform_dict_location ftp://ftp.iucr.org/cifdics/cif_core.dic
_audit_conform_dict_name cif_core.dic
_audit_conform_dict_version 2.1
_audit_creation_date 2000-10-18T10:43:32-00:00
_audit_creation_method 'WinGX routine CIF_UPDATE'
_cell_angle_alpha 90
_cell_angle_beta 115.341(3)
_cell_angle_gamma 90
_cell_formula_units_Z 4
_cell_length_a 18.2837(8)
_cell_length_b 11.1486(6)
_cell_length_c 19.2661(7)
_cell_measurement_reflns_used 12836
_cell_measurement_temperature 173(2)
_cell_measurement_theta_max 25.028
_cell_measurement_theta_min 3.705
_cell_measurement_wavelength 0.71073
_cell_volume 3549.3(3)
_computing_cell_refinement 'HKL Scalepack (Otwinowski & Minor 1997)'
_computing_data_reduction 'HKL Denzo and Scalepack (Otwinowski & Minor 1997)'
_computing_molecular_graphics 'Ortep-3 for Windows (Farrugia, 1997)'
_computing_publication_material 'WinGX publication routines (Farrugia, 1999)'
_computing_structure_refinement 'SHELXL-97 (Sheldrick, 1997)'
_computing_structure_solution 'SHELXS-97 (Sheldrick, 1997)'
_diffrn_ambient_temperature 173(2)
_diffrn_measured_fraction_theta_full 0.994
_diffrn_measured_fraction_theta_max 0.994
_diffrn_measurement_device KappaCCD
_diffrn_measurement_method CCD
_diffrn_radiation_monochromator graphite
_diffrn_radiation_probe x-ray
_diffrn_radiation_type MoK\a
_diffrn_radiation_wavelength 0.71073
_diffrn_reflns_av_R_equivalents 0.0834
_diffrn_reflns_av_unetI/netI 0.0757
_diffrn_reflns_limit_h_max 21
_diffrn_reflns_limit_h_min -21
_diffrn_reflns_limit_k_max 13
_diffrn_reflns_limit_k_min -12
_diffrn_reflns_limit_l_max 22
_diffrn_reflns_limit_l_min -21
_diffrn_reflns_number 21308
_diffrn_reflns_theta_full 25.03
_diffrn_reflns_theta_max 25.03
_diffrn_reflns_theta_min 3.79
_exptl_absorpt_coefficient_mu 0.128
_exptl_absorpt_correction_type none
_exptl_crystal_colour colourless
_exptl_crystal_density_diffrn 1.067
_exptl_crystal_density_method 'not measured'
_exptl_crystal_description plate
_exptl_crystal_F_000 1256
_exptl_crystal_size_max 0.4
_exptl_crystal_size_mid 0.4
_exptl_crystal_size_min 0.1
_refine_diff_density_max 0.258
_refine_diff_density_min -0.26
_refine_diff_density_rms 0.047
_refine_ls_extinction_method none
_refine_ls_goodness_of_fit_ref 1.024
_refine_ls_hydrogen_treatment constr
_refine_ls_matrix_type full
_refine_ls_number_parameters 352
_refine_ls_number_reflns 6248
_refine_ls_number_restraints 0
_refine_ls_restrained_S_all 1.024
_refine_ls_R_factor_all 0.0936
_refine_ls_R_factor_gt 0.0574
_refine_ls_shift/su_max 0.001
_refine_ls_shift/su_mean 0
_refine_ls_structure_factor_coef Fsqd
_refine_ls_weighting_details 'calc w=1/[\s^2^(Fo^2^)+(0.0541P)^2^+2.1801P] where P=(Fo^2^+2Fc^2^)/3'
_refine_ls_weighting_scheme calc
_refine_ls_wR_factor_gt 0.1278
_refine_ls_wR_factor_ref 0.1438
_reflns_number_gt 4326
_reflns_number_total 6248
_reflns_threshold_expression >2sigma(I)
_cod_data_source_file b506610g.txt
_cod_data_source_block (2)-oct2700
_cod_original_sg_symbol_H-M P2(1)/c
_cod_database_code 7008732

loop_
_symmetry_equiv_pos_as_xyz
'x, y, z'
'-x, y+1/2, -z+1/2'
'-x, -y, -z'
'x, -y-1/2, z-1/2'

loop_
_atom_site_label
_atom_site_type_symbol
_atom_site_fract_x
_atom_site_fract_y
_atom_site_fract_z
_atom_site_U_iso_or_equiv
_atom_site_adp_type
_atom_site_occupancy
_atom_site_symmetry_multiplicity
_atom_site_calc_flag
_atom_site_refinement_flags
_atom_site_disorder_assembly
_atom_site_disorder_group
Si1 Si 0.24768(4) 0.48037(6) 0.24467(4) 0.02517(19) Uani 1 1 d . . .
Si2 Si 0.20933(5) 0.57908(7) 0.12425(4) 0.0350(2) Uani 1 1 d . . .
O1 O 0.32471(13) 0.27704(18) 0.43807(11) 0.0527(6) Uani 1 1 d . . .
O2 O 0.20081(14) 0.43729(18) 0.45584(12) 0.0514(6) Uani 1 1 d . . .
N1 N 0.17602(12) 0.36682(18) 0.23718(11) 0.0274(5) Uani 1 1 d . . .
N2 N 0.31297(12) 0.36592(18) 0.23805(11) 0.0284(5) Uani 1 1 d . . .
N3 N 0.27278(12) 0.55064(18) 0.32709(11) 0.0291(5) Uani 1 1 d . . .
C1 C 0.19846(15) 0.2533(2) 0.22187(13) 0.0276(6) Uani 1 1 d . . .
C2 C 0.27575(15) 0.2536(2) 0.22062(13) 0.0277(6) Uani 1 1 d . . .
C3 C 0.30550(16) 0.1476(2) 0.20497(15) 0.0352(6) Uani 1 1 d . . .
H3 H 0.3557 0.1474 0.2013 0.042 Uiso 1 1 calc R . .
C4 C 0.26195(18) 0.0411(2) 0.19466(17) 0.0434(7) Uani 1 1 d . . .
H4 H 0.283 -0.0312 0.1843 0.052 Uiso 1 1 calc R . .
C5 C 0.18939(18) 0.0395(2) 0.19925(17) 0.0440(7) Uani 1 1 d . . .
H5 H 0.161 -0.0339 0.1936 0.053 Uiso 1 1 calc R . .
C6 C 0.15703(17) 0.1464(2) 0.21233(16) 0.0372(7) Uani 1 1 d . . .
H6 H 0.1062 0.1454 0.2147 0.045 Uiso 1 1 calc R . .
C7 C 0.11103(15) 0.3777(2) 0.26201(15) 0.0333(6) Uani 1 1 d . . .
H7A H 0.128 0.4387 0.3033 0.04 Uiso 1 1 calc R . .
H7B H 0.1074 0.3002 0.2855 0.04 Uiso 1 1 calc R . .
C8 C 0.02512(15) 0.4107(2) 0.20275(16) 0.0371(7) Uani 1 1 d . . .
C9 C 0.02656(18) 0.5344(3) 0.1697(2) 0.0529(8) Uani 1 1 d . . .
H9A H 0.0483 0.593 0.2115 0.079 Uiso 1 1 calc R . .
H9B H -0.0286 0.5575 0.1341 0.079 Uiso 1 1 calc R . .
H9C H 0.0608 0.5322 0.1421 0.079 Uiso 1 1 calc R . .
C10 C -0.02819(18) 0.4148(3) 0.2459(2) 0.0582(9) Uani 1 1 d . . .
H10A H -0.0289 0.3356 0.2676 0.087 Uiso 1 1 calc R . .
H10B H -0.0834 0.4375 0.2103 0.087 Uiso 1 1 calc R . .
H10C H -0.0065 0.474 0.2874 0.087 Uiso 1 1 calc R . .
C11 C -0.00936(18) 0.3189(3) 0.13767(17) 0.0518(8) Uani 1 1 d . . .
H11A H -0.0102 0.2395 0.1591 0.078 Uiso 1 1 calc R . .
H11B H 0.0246 0.3164 0.1098 0.078 Uiso 1 1 calc R . .
H11C H -0.0646 0.3421 0.1024 0.078 Uiso 1 1 calc R . .
C12 C 0.39028(15) 0.3863(2) 0.23443(16) 0.0370(7) Uani 1 1 d . . .
H12A H 0.3904 0.4699 0.217 0.044 Uiso 1 1 calc R . .
H12B H 0.3922 0.333 0.1942 0.044 Uiso 1 1 calc R . .
C13 C 0.46918(16) 0.3673(3) 0.30799(17) 0.0418(7) Uani 1 1 d . . .
C14 C 0.4728(2) 0.4565(4) 0.3686(2) 0.1009(18) Uani 1 1 d . . .
H14A H 0.4277 0.4417 0.3823 0.151 Uiso 1 1 calc R . .
H14B H 0.4687 0.5381 0.3485 0.151 Uiso 1 1 calc R . .
H14C H 0.5241 0.4473 0.4143 0.151 Uiso 1 1 calc R . .
C15 C 0.5391(2) 0.3907(4) 0.2868(3) 0.0875(14) Uani 1 1 d . . .
H15A H 0.5369 0.3332 0.2474 0.131 Uiso 1 1 calc R . .
H15B H 0.5905 0.3815 0.3325 0.131 Uiso 1 1 calc R . .
H15C H 0.535 0.4725 0.2668 0.131 Uiso 1 1 calc R . .
C16 C 0.47758(19) 0.2424(3) 0.34048(19) 0.0588(9) Uani 1 1 d . . .
H16A H 0.4759 0.184 0.3018 0.088 Uiso 1 1 calc R . .
H16B H 0.433 0.2265 0.3547 0.088 Uiso 1 1 calc R . .
H16C H 0.5293 0.2354 0.3861 0.088 Uiso 1 1 calc R . .
C17 C 0.1449(2) 0.7182(3) 0.10392(17) 0.0488(8) Uani 1 1 d . . .
H17A H 0.1735 0.7795 0.1425 0.073 Uiso 1 1 calc R . .
H17B H 0.0936 0.6987 0.1059 0.073 Uiso 1 1 calc R . .
H17C H 0.1342 0.7487 0.0528 0.073 Uiso 1 1 calc R . .
C18 C 0.2966(2) 0.6262(3) 0.10305(19) 0.0626(10) Uani 1 1 d . . .
H18A H 0.3338 0.5586 0.1122 0.094 Uiso 1 1 calc R . .
H18B H 0.3253 0.6932 0.1366 0.094 Uiso 1 1 calc R . .
H18C H 0.2761 0.6515 0.0493 0.094 Uiso 1 1 calc R . .
C19 C 0.1533(2) 0.4630(3) 0.04950(16) 0.0597(10) Uani 1 1 d . . .
H19A H 0.1862 0.39 0.0595 0.089 Uiso 1 1 calc R . .
H19B H 0.1426 0.4941 -0.0015 0.089 Uiso 1 1 calc R . .
H19C H 0.1019 0.4443 0.0515 0.089 Uiso 1 1 calc R . .
C20 C 0.29283(15) 0.6755(2) 0.34981(14) 0.0306(6) Uani 1 1 d . . .
C21 C 0.33906(17) 0.7375(2) 0.30976(16) 0.0417(7) Uani 1 1 d . . .
H21A H 0.3884 0.6921 0.3193 0.063 Uiso 1 1 calc R . .
H21B H 0.3536 0.8191 0.3299 0.063 Uiso 1 1 calc R . .
H21C H 0.3048 0.741 0.2544 0.063 Uiso 1 1 calc R . .
C22 C 0.21667(17) 0.7491(3) 0.33296(18) 0.0438(7) Uani 1 1 d . . .
H22A H 0.1819 0.7481 0.2776 0.066 Uiso 1 1 calc R . .
H22B H 0.2319 0.832 0.3499 0.066 Uiso 1 1 calc R . .
H22C H 0.1874 0.7145 0.3605 0.066 Uiso 1 1 calc R . .
C23 C 0.34655(18) 0.6791(3) 0.43664(15) 0.0444(7) Uani 1 1 d . . .
H23A H 0.3957 0.6321 0.4484 0.067 Uiso 1 1 calc R . .
H23B H 0.3169 0.6452 0.464 0.067 Uiso 1 1 calc R . .
H23C H 0.3613 0.7624 0.4529 0.067 Uiso 1 1 calc R . .
C24 C 0.3084(2) 0.1553(3) 0.41352(19) 0.0586(9) Uani 1 1 d . . .
H24A H 0.3038 0.1469 0.3606 0.07 Uiso 1 1 calc R . .
H24B H 0.257 0.1288 0.414 0.07 Uiso 1 1 calc R . .
C25 C 0.3761(3) 0.0824(4) 0.4671(3) 0.1016(16) Uani 1 1 d . . .
H25A H 0.3556 0.0141 0.4864 0.122 Uiso 1 1 calc R . .
H25B H 0.4085 0.0506 0.4411 0.122 Uiso 1 1 calc R . .
C26 C 0.4244(3) 0.1597(4) 0.5289(3) 0.1097(18) Uani 1 1 d . . .
H26A H 0.4805 0.1619 0.5338 0.132 Uiso 1 1 calc R . .
H26B H 0.4257 0.1292 0.5777 0.132 Uiso 1 1 calc R . .
C27 C 0.3902(3) 0.2777(4) 0.5137(2) 0.0903(14) Uani 1 1 d . . .
H27A H 0.4317 0.3369 0.5165 0.108 Uiso 1 1 calc R . .
H27B H 0.37 0.2997 0.5522 0.108 Uiso 1 1 calc R . .
C28 C 0.1749(2) 0.3333(3) 0.4839(2) 0.0639(10) Uani 1 1 d . . .
H28A H 0.2145 0.3141 0.5369 0.077 Uiso 1 1 calc R . .
H28B H 0.17 0.2631 0.4507 0.077 Uiso 1 1 calc R . .
C29 C 0.0958(3) 0.3625(3) 0.4825(3) 0.0846(13) Uani 1 1 d . . .
H29A H 0.0923 0.3313 0.529 0.102 Uiso 1 1 calc R . .
H29B H 0.0515 0.3268 0.4367 0.102 Uiso 1 1 calc R . .
C30 C 0.0899(2) 0.4973(3) 0.4798(2) 0.0646(10) Uani 1 1 d . . .
H30A H 0.0404 0.524 0.4351 0.077 Uiso 1 1 calc R . .
H30B H 0.0888 0.5291 0.5273 0.077 Uiso 1 1 calc R . .
C31 C 0.1638(3) 0.5385(3) 0.4725(3) 0.0914(15) Uani 1 1 d . . .
H31A H 0.1491 0.5984 0.4308 0.11 Uiso 1 1 calc R . .
H31B H 0.2018 0.5764 0.5211 0.11 Uiso 1 1 calc R . .
Li Li 0.2654(3) 0.4289(4) 0.3967(3) 0.0436(12) Uani 1 1 d . . .

loop_
_atom_site_aniso_label
_atom_site_aniso_U_11
_atom_site_aniso_U_22
_atom_site_aniso_U_33
_atom_site_aniso_U_23
_atom_site_aniso_U_13
_atom_site_aniso_U_12
Si1 0.0237(3) 0.0231(4) 0.0279(4) 0.0000(3) 0.0103(3) -0.0004(3)
Si2 0.0450(5) 0.0282(4) 0.0305(4) 0.0025(3) 0.0149(3) 0.0013(3)
O1 0.0593(13) 0.0410(13) 0.0488(12) 0.0095(10) 0.0146(11) 0.0035(10)
O2 0.0732(15) 0.0424(12) 0.0542(12) 0.0044(10) 0.0420(12) -0.0030(11)
N1 0.0249(11) 0.0252(12) 0.0342(11) -0.0015(9) 0.0146(10) -0.0003(9)
N2 0.0250(11) 0.0266(12) 0.0362(12) -0.0014(9) 0.0155(10) -0.0015(9)
N3 0.0308(12) 0.0241(11) 0.0313(11) -0.0015(9) 0.0123(10) -0.0030(9)
C1 0.0285(14) 0.0269(14) 0.0263(13) 0.0000(11) 0.0107(11) 0.0015(11)
C2 0.0299(14) 0.0245(14) 0.0265(13) 0.0004(11) 0.0101(11) 0.0022(11)
C3 0.0333(15) 0.0333(16) 0.0403(15) -0.0019(12) 0.0171(13) 0.0052(12)
C4 0.0464(18) 0.0273(16) 0.0548(18) -0.0048(13) 0.0201(15) 0.0043(13)
C5 0.0436(18) 0.0250(16) 0.0612(19) -0.0021(13) 0.0203(15) -0.0042(13)
C6 0.0335(15) 0.0281(15) 0.0489(16) 0.0009(13) 0.0166(13) -0.0022(12)
C7 0.0288(14) 0.0336(15) 0.0395(15) -0.0057(12) 0.0165(12) -0.0026(12)
C8 0.0227(13) 0.0337(16) 0.0513(17) -0.0065(13) 0.0123(13) -0.0024(12)
C9 0.0358(16) 0.0407(18) 0.072(2) 0.0030(16) 0.0131(16) 0.0030(14)
C10 0.0338(17) 0.062(2) 0.083(2) -0.0133(19) 0.0289(17) -0.0044(16)
C11 0.0362(16) 0.0476(19) 0.0536(18) -0.0120(15) 0.0021(14) 0.0003(14)
C12 0.0341(15) 0.0340(16) 0.0497(17) 0.0023(13) 0.0244(14) 0.0011(12)
C13 0.0239(14) 0.0373(16) 0.0629(19) -0.0042(14) 0.0175(14) 0.0008(12)
C14 0.049(2) 0.105(4) 0.097(3) -0.056(3) -0.018(2) 0.026(2)
C15 0.038(2) 0.090(3) 0.136(4) 0.043(3) 0.039(2) 0.0050(19)
C16 0.0398(18) 0.062(2) 0.060(2) 0.0141(17) 0.0072(16) -0.0013(16)
C17 0.064(2) 0.0337(17) 0.0448(17) 0.0083(14) 0.0196(16) 0.0058(15)
C18 0.072(2) 0.070(2) 0.057(2) 0.0167(18) 0.0387(19) 0.0027(19)
C19 0.090(3) 0.0419(19) 0.0334(16) -0.0021(14) 0.0137(17) 0.0020(18)
C20 0.0327(14) 0.0243(14) 0.0325(14) -0.0041(11) 0.0116(12) -0.0025(11)
C21 0.0445(17) 0.0312(16) 0.0524(18) -0.0052(13) 0.0237(15) -0.0093(13)
C22 0.0412(16) 0.0348(17) 0.0566(18) -0.0024(14) 0.0220(15) 0.0040(13)
C23 0.0492(18) 0.0384(17) 0.0388(15) -0.0090(13) 0.0123(14) -0.0031(14)
C24 0.069(2) 0.050(2) 0.056(2) -0.0038(17) 0.0255(18) -0.0043(18)
C25 0.148(4) 0.053(3) 0.077(3) 0.022(2) 0.023(3) 0.024(3)
C26 0.103(4) 0.089(4) 0.090(3) 0.022(3) -0.004(3) 0.015(3)
C27 0.094(3) 0.074(3) 0.060(2) -0.011(2) -0.008(2) 0.004(2)
C28 0.090(3) 0.048(2) 0.067(2) 0.0135(17) 0.046(2) -0.0075(19)
C29 0.104(3) 0.058(3) 0.131(4) -0.003(2) 0.088(3) -0.011(2)
C30 0.079(3) 0.058(2) 0.075(2) 0.0022(19) 0.049(2) -0.0024(19)
C31 0.137(4) 0.043(2) 0.153(4) -0.013(2) 0.119(4) -0.008(2)
Li 0.050(3) 0.037(3) 0.050(3) 0.008(2) 0.027(2) 0.003(2)

loop_
_atom_type_symbol
_atom_type_description
_atom_type_scat_dispersion_real
_atom_type_scat_dispersion_imag
_atom_type_scat_source
C C 0.0033 0.0016 'International Tables Vol C Tables 4.2.6.8 and 6.1.1.4'
H H 0 0 'International Tables Vol C Tables 4.2.6.8 and 6.1.1.4'
Li Li -0.0003 0.0001 'International Tables Vol C Tables 4.2.6.8 and 6.1.1.4'
N N 0.0061 0.0033 'International Tables Vol C Tables 4.2.6.8 and 6.1.1.4'
O O 0.0106 0.006 'International Tables Vol C Tables 4.2.6.8 and 6.1.1.4'
Si Si 0.0817 0.0704 'International Tables Vol C Tables 4.2.6.8 and 6.1.1.4'

loop_
_geom_angle_atom_site_label_1
_geom_angle_atom_site_label_2
_geom_angle_atom_site_label_3
_geom_angle
_geom_angle_site_symmetry_1
_geom_angle_site_symmetry_3
_geom_angle_publ_flag
N3 Si1 N1 107.88(10) . . ?
N3 Si1 N2 119.22(10) . . ?
N1 Si1 N2 88.71(9) . . ?
N3 Si1 Si2 124.18(8) . . ?
N1 Si1 Si2 110.42(7) . . ?
N2 Si1 Si2 100.78(7) . . ?
C19 Si2 C18 105.10(17) . . ?
C19 Si2 C17 108.66(15) . . ?
C18 Si2 C17 103.74(15) . . ?
C19 Si2 Si1 105.32(10) . . ?
C18 Si2 Si1 114.58(11) . . ?
C17 Si2 Si1 118.63(10) . . ?
C24 O1 C27 107.8(3) . . ?
C24 O1 Li 132.7(2) . . ?
C27 O1 Li 118.6(3) . . ?
C31 O2 C28 106.8(2) . . ?
C31 O2 Li 129.2(2) . . ?
C28 O2 Li 123.7(2) . . ?
C1 N1 C7 119.7(2) . . ?
C1 N1 Si1 112.80(16) . . ?
C7 N1 Si1 125.89(16) . . ?
C2 N2 C12 120.6(2) . . ?
C2 N2 Si1 112.68(16) . . ?
C12 N2 Si1 125.49(17) . . ?
C20 N3 Si1 132.29(17) . . ?
C20 N3 Li 122.7(2) . . ?
Si1 N3 Li 104.98(18) . . ?
C6 C1 N1 127.9(2) . . ?
C6 C1 C2 119.5(2) . . ?
N1 C1 C2 112.6(2) . . ?
C3 C2 N2 128.4(2) . . ?
C3 C2 C1 119.1(2) . . ?
N2 C2 C1 112.6(2) . . ?
C2 C3 C4 120.2(3) . . ?
C5 C4 C3 120.8(3) . . ?
C4 C5 C6 119.8(3) . . ?
C1 C6 C5 120.5(3) . . ?
N1 C7 C8 119.4(2) . . ?
C9 C8 C10 109.2(3) . . ?
C9 C8 C11 109.7(3) . . ?
C10 C8 C11 109.3(2) . . ?
C9 C8 C7 109.4(2) . . ?
C10 C8 C7 106.8(2) . . ?
C11 C8 C7 112.3(2) . . ?
N2 C12 C13 118.5(2) . . ?
C16 C13 C14 108.9(3) . . ?
C16 C13 C15 108.8(3) . . ?
C14 C13 C15 109.3(3) . . ?
C16 C13 C12 113.4(2) . . ?
C14 C13 C12 109.4(2) . . ?
C15 C13 C12 107.0(3) . . ?
N3 C20 C22 111.1(2) . . ?
N3 C20 C21 113.7(2) . . ?
C22 C20 C21 107.4(2) . . ?
N3 C20 C23 108.3(2) . . ?
C22 C20 C23 108.5(2) . . ?
C21 C20 C23 107.7(2) . . ?
O1 C24 C25 107.4(3) . . ?
C26 C25 C24 106.6(3) . . ?
C25 C26 C27 108.9(4) . . ?
C26 C27 O1 107.7(3) . . ?
O2 C28 C29 107.0(3) . . ?
C28 C29 C30 106.1(3) . . ?
C31 C30 C29 104.8(3) . . ?
O2 C31 C30 108.4(3) . . ?
N3 Li O2 127.0(3) . . ?
N3 Li O1 133.0(3) . . ?
O2 Li O1 99.7(2) . . ?
N3 Li Si1 33.81(10) . . ?
O2 Li Si1 138.7(2) . . ?
O1 Li Si1 112.6(2) . . ?

loop_
_geom_bond_atom_site_label_1
_geom_bond_atom_site_label_2
_geom_bond_distance
_geom_bond_site_symmetry_2
_geom_bond_publ_flag
Si1 N3 1.650(2) . ?
Si1 N1 1.783(2) . ?
Si1 N2 1.789(2) . ?
Si1 Si2 2.3859(10) . ?
Si2 C19 1.880(3) . ?
Si2 C18 1.883(3) . ?
Si2 C17 1.884(3) . ?
O1 C24 1.426(4) . ?
O1 C27 1.437(4) . ?
O1 Li 1.985(5) . ?
O2 C31 1.422(4) . ?
O2 C28 1.442(4) . ?
O2 Li 1.962(5) . ?
N1 C1 1.401(3) . ?
N1 C7 1.463(3) . ?
N2 C2 1.396(3) . ?
N2 C12 1.463(3) . ?
N3 C20 1.458(3) . ?
N3 Li 1.953(5) . ?
C1 C6 1.381(4) . ?
C1 C2 1.424(4) . ?
C2 C3 1.387(3) . ?
C3 C4 1.395(4) . ?
C4 C5 1.367(4) . ?
C5 C6 1.400(4) . ?
C7 C8 1.540(4) . ?
C8 C9 1.525(4) . ?
C8 C10 1.528(4) . ?
C8 C11 1.530(4) . ?
C12 C13 1.544(4) . ?
C13 C16 1.507(4) . ?
C13 C14 1.514(4) . ?
C13 C15 1.523(4) . ?
C20 C22 1.527(4) . ?
C20 C21 1.532(4) . ?
C20 C23 1.536(4) . ?
C24 C25 1.471(5) . ?
C25 C26 1.428(6) . ?
C26 C27 1.432(6) . ?
C28 C29 1.470(5) . ?
C29 C30 1.507(5) . ?
C30 C31 1.489(5) . ?
